data_4021178
loop_
_publ_author_name
'Yuka Kobayashi'
'Toshie Kurasawa'
'Kazushi Kinbara'
'Kazuhiko Saigo'

_publ_section_title
;
 Rational Design of CH/\p Interaction Sites
 in a Basic Resolving Agent
;
_journal_name_full 'Journal of Organic Chemistry'
_journal_page_first 7436
_journal_page_last 7441
_journal_paper_doi 10.1021/jo049154d
_journal_volume 69
_journal_year 2004
_chemical_absolute_configuration rm
_chemical_formula_moiety 'C19 H23 N O3 '
_chemical_formula_sum 'C19 H23 N O3'
_chemical_formula_weight 313.40
_chemical_name_common
;
(1S,2R)-1-aminoindan-2-ol,(R)-3-phenylbutyric acid
;
_space_group_IT_number 1
_space_group_name_Hall 'P 1'
_space_group_name_H-M_alt 'P 1'
_symmetry_cell_setting triclinic
_symmetry_Int_Tables_number 1
_symmetry_space_group_name_Hall 'P 1'
_symmetry_space_group_name_H-M 'P 1'
_cell_angle_alpha 97.73(3)
_cell_angle_beta 99.51(3)
_cell_angle_gamma 75.43(3)
_cell_formula_units_Z 2
_cell_length_a 11.206(3)
_cell_length_b 13.618(6)
_cell_length_c 5.869(3)
_cell_measurement_temperature 296.1
_cell_volume 850.9(6)
_exptl_crystal_density_diffrn 1.223
_cod_original_formula_sum 'C19 H23 N O3 '
_cod_database_code 4021178

loop_
_symmetry_equiv_pos_site_id
_symmetry_equiv_pos_as_xyz
1 +X,+Y,+Z

loop_
_atom_site_label
_atom_site_type_symbol
_atom_site_fract_x
_atom_site_fract_y
_atom_site_fract_z
_atom_site_U_iso_or_equiv
_atom_site_adp_type
_atom_site_occupancy
_atom_site_symmetry_multiplicity
_atom_site_calc_flag
_atom_site_refinement_flags
_atom_site_disorder_assembly
_atom_site_disorder_group
O(1) O 0.4470(3) 0.0705(3) -0.1559(6) 0.0498(10) Uani 1.00 1 d . . .
O(2) O -0.0253(3) 0.2473(3) 0.5255(6) 0.0516(10) Uani 1.00 1 d . . .
O(3) O -0.4284(3) 0.1865(3) 0.7145(6) 0.0537(10) Uani 1.00 1 d . . .
O(4) O 0.7517(3) 0.0951(3) 0.3528(7) 0.0647(12) Uani 1.00 1 d . . .
O(5) O 0.3528(3) 0.0124(3) -0.4899(6) 0.0588(11) Uani 1.00 1 d . . .
O(7) O -0.0911(3) 0.1652(3) 0.1935(6) 0.0593(11) Uani 1.00 1 d . . .
N(1) N 0.5315(3) 0.0483(3) 0.3015(7) 0.0426(10) Uani 1.00 1 d . . .
N(7) N -0.2047(3) 0.2226(3) 0.7606(7) 0.0426(10) Uani 1.00 1 d . . .
C(9) C -0.3051(4) 0.3100(3) 0.8275(8) 0.0421(13) Uani 1.00 1 d . . .
C(10) C -0.3589(4) 0.3844(3) 0.6493(8) 0.0416(12) Uani 1.00 1 d . . .
C(11) C 0.6360(5) -0.1302(3) 0.1711(9) 0.0486(13) Uani 1.00 1 d . . .
C(12) C 0.3734(4) 0.0199(3) -0.2781(8) 0.0405(13) Uani 1.00 1 d . . .
C(13) C -0.2982(5) 0.4240(4) 0.5080(9) 0.0478(13) Uani 1.00 1 d . . .
C(14) C 0.6428(4) -0.0376(3) 0.3447(8) 0.0431(12) Uani 1.00 1 d . . .
C(15) C 0.2120(4) -0.0867(3) -0.2810(8) 0.0411(12) Uani 1.00 1 d . . .
C(16) C 0.1913(4) -0.1692(3) -0.1497(8) 0.0432(12) Uani 1.00 1 d . . .
C(17) C 0.7041(5) -0.1348(3) -0.0041(9) 0.0501(13) Uani 1.00 1 d . . .
C(18) C -0.0136(4) 0.2096(3) 0.3246(9) 0.0435(13) Uani 1.00 1 d . . .
C(19) C -0.4197(5) 0.2732(4) 0.8730(8) 0.049(1) Uani 1.00 1 d . . .
C(20) C 0.0643(4) 0.4061(4) 0.2886(9) 0.048(1) Uani 1.00 1 d . . .
C(21) C 0.7591(4) -0.0098(4) 0.2892(9) 0.049(1) Uani 1.00 1 d . . .
C(22) C -0.5558(5) 0.4900(4) 0.5050(10) 0.056(2) Uani 1.00 1 d . . .
C(23) C 0.3146(4) -0.0389(4) -0.1419(8) 0.0452(13) Uani 1.00 1 d . . .
C(24) C -0.4877(4) 0.4170(4) 0.6473(9) 0.0466(13) Uani 1.00 1 d . . .
C(25) C 0.7651(5) -0.0445(4) 0.0316(9) 0.054(1) Uani 1.00 1 d . . .
C(26) C 0.0992(4) 0.2136(4) 0.2161(10) 0.052(1) Uani 1.00 1 d . . .
C(27) C -0.5302(5) 0.3643(4) 0.8160(10) 0.058(2) Uani 1.00 1 d . . .
C(28) C -0.3674(5) 0.4969(4) 0.3665(10) 0.055(2) Uani 1.00 1 d . . .
C(29) C 0.2405(5) -0.2698(4) -0.2161(10) 0.056(2) Uani 1.00 1 d . . .
C(30) C -0.4968(5) 0.5300(4) 0.3629(10) 0.059(2) Uani 1.00 1 d . . .
C(31) C 0.1567(4) 0.3033(4) 0.3091(10) 0.052(2) Uani 1.00 1 d . . .
C(32) C 0.1264(5) -0.1459(4) 0.0377(10) 0.062(2) Uani 1.00 1 d . . .
C(33) C 0.0537(5) 0.4766(4) 0.4753(10) 0.059(2) Uani 1.00 1 d . . .
C(34) C 0.1095(6) -0.2240(5) 0.1536(12) 0.073(2) Uani 1.00 1 d . . .
C(35) C -0.0284(6) 0.5727(4) 0.4605(12) 0.068(2) Uani 1.00 1 d . . .
C(36) C 0.0938(5) -0.0038(5) -0.3353(13) 0.074(2) Uani 1.00 1 d . . .
C(37) C -0.0096(5) 0.4311(4) 0.0792(10) 0.059(2) Uani 1.00 1 d . . .
C(38) C 0.5681(5) -0.2037(4) 0.1785(12) 0.067(2) Uani 1.00 1 d . . .
C(39) C -0.0917(5) 0.5264(4) 0.0649(12) 0.068(2) Uani 1.00 1 d . . .
C(40) C 0.2236(6) -0.3475(4) -0.1011(12) 0.071(2) Uani 1.00 1 d . . .
C(41) C 0.1578(5) -0.3234(4) 0.0846(11) 0.066(2) Uani 1.00 1 d . . .
C(42) C -0.0998(5) 0.5957(5) 0.2554(13) 0.068(2) Uani 1.00 1 d . . .
C(43) C 0.6419(8) -0.2851(4) -0.181(1) 0.091(2) Uani 1.00 1 d . . .
C(44) C 0.7098(6) -0.2124(4) -0.1832(11) 0.072(2) Uani 1.00 1 d . . .
C(45) C 0.5741(7) -0.2805(5) -0.004(2) 0.085(2) Uani 1.00 1 d . . .
C(46) C 0.2671(5) 0.2965(5) 0.1779(13) 0.080(2) Uani 1.00 1 d . . .
H(1) H 0.5461 0.0898 0.1961 0.054 Uiso 1.00 1 c R . .
H(2) H 0.5165 0.0880 0.4444 0.054 Uiso 1.00 1 c R . .
H(3) H 0.4610 0.0219 0.2379 0.054 Uiso 1.00 1 c R . .
H(4) H -0.2397 0.1679 0.6862 0.053 Uiso 1.00 1 c R . .
H(5) H -0.1492 0.2011 0.8950 0.053 Uiso 1.00 1 c R . .
H(6) H -0.1606 0.2427 0.6570 0.052 Uiso 1.00 1 c R . .
H(7) H -0.2743 0.3458 0.9661 0.052 Uiso 1.00 1 c R . .
H(8) H -0.2106 0.4014 0.5104 0.059 Uiso 1.00 1 c R . .
H(9) H 0.6545 -0.0547 0.4998 0.053 Uiso 1.00 1 c R . .
H(10) H 0.2395 -0.1186 -0.4234 0.050 Uiso 1.00 1 c R . .
H(11) H -0.4133 0.2586 1.0289 0.064 Uiso 1.00 1 c R . .
H(12) H 0.8310 -0.0477 0.3763 0.059 Uiso 1.00 1 c R . .
H(13) H -0.6435 0.5117 0.5020 0.066 Uiso 1.00 1 c R . .
H(14) H 0.3784 -0.0920 -0.0771 0.057 Uiso 1.00 1 c R . .
H(15) H 0.2800 0.0073 -0.0204 0.057 Uiso 1.00 1 c R . .
H(16) H 0.8484 -0.0647 -0.0018 0.065 Uiso 1.00 1 c R . .
H(17) H 0.7191 0.0080 -0.0617 0.065 Uiso 1.00 1 c R . .
H(18) H 0.1609 0.1521 0.2380 0.063 Uiso 1.00 1 c R . .
H(19) H 0.0730 0.2185 0.0548 0.063 Uiso 1.00 1 c R . .
H(20) H -0.6016 0.3405 0.7452 0.071 Uiso 1.00 1 c R . .
H(21) H -0.5491 0.4084 0.9516 0.071 Uiso 1.00 1 c R . .
H(22) H -0.3277 0.5252 0.2692 0.068 Uiso 1.00 1 c R . .
H(23) H 0.2851 -0.2869 -0.3458 0.070 Uiso 1.00 1 c R . .
H(24) H -0.5442 0.5796 0.2635 0.069 Uiso 1.00 1 c R . .
H(25) H 0.1876 0.2971 0.4686 0.062 Uiso 1.00 1 c R . .
H(26) H 0.0917 -0.0765 0.0854 0.077 Uiso 1.00 1 c R . .
H(27) H 0.1029 0.4597 0.6191 0.071 Uiso 1.00 1 c R . .
H(28) H 0.0651 -0.2074 0.2836 0.094 Uiso 1.00 1 c R . .
H(29) H -0.0344 0.6208 0.5937 0.083 Uiso 1.00 1 c R . .
H(30) H 0.0510 -0.0230 -0.4816 0.089 Uiso 1.00 1 c R . .
H(31) H 0.1155 0.0588 -0.3409 0.089 Uiso 1.00 1 c R . .
H(32) H 0.0415 0.0041 -0.2188 0.089 Uiso 1.00 1 c R . .
H(33) H -0.0044 0.3823 -0.0529 0.073 Uiso 1.00 1 c R . .
H(34) H 0.5230 -0.2022 0.3029 0.081 Uiso 1.00 1 c R . .
H(35) H -0.1417 0.5429 -0.0784 0.082 Uiso 1.00 1 c R . .
H(36) H 0.2576 -0.4171 -0.1478 0.086 Uiso 1.00 1 c R . .
H(37) H 0.1458 -0.3757 0.1643 0.083 Uiso 1.00 1 c R . .
H(38) H -0.1552 0.6609 0.2448 0.082 Uiso 1.00 1 c R . .
H(39) H 0.6411 -0.3379 -0.3040 0.097 Uiso 1.00 1 c R . .
H(40) H 0.7617 -0.2188 -0.2995 0.079 Uiso 1.00 1 c R . .
H(41) H 0.5275 -0.3304 -0.0097 0.097 Uiso 1.00 1 c R . .
H(42) H 0.2487 0.2688 0.0223 0.100 Uiso 1.00 1 c R . .
H(43) H 0.3405 0.2542 0.2507 0.100 Uiso 1.00 1 c R . .
H(44) H 0.2796 0.3630 0.1783 0.100 Uiso 1.00 1 c R . .

loop_
_atom_site_aniso_label
_atom_site_aniso_U_11
_atom_site_aniso_U_22
_atom_site_aniso_U_33
_atom_site_aniso_U_12
_atom_site_aniso_U_13
_atom_site_aniso_U_23
O(1) 0.058(2) 0.060(2) 0.043(2) -0.035(2) 0.004(2) 0.007(2)
O(2) 0.050(2) 0.055(2) 0.053(2) -0.017(2) 0.014(2) 0.002(2)
O(3) 0.067(2) 0.052(2) 0.055(2) -0.033(2) 0.030(2) -0.014(2)
O(4) 0.064(2) 0.068(2) 0.074(3) -0.041(2) 0.031(2) -0.029(2)
O(5) 0.059(2) 0.090(3) 0.039(2) -0.040(2) 0.009(2) 0.002(2)
O(7) 0.056(2) 0.082(3) 0.048(2) -0.033(2) 0.000(2) 0.014(2)
N(1) 0.045(2) 0.050(2) 0.039(2) -0.022(2) 0.008(2) 0.000(2)
N(7) 0.044(2) 0.045(2) 0.042(2) -0.020(2) 0.003(2) 0.002(2)
C(9) 0.048(3) 0.044(3) 0.038(3) -0.022(2) 0.008(2) -0.007(2)
C(10) 0.048(3) 0.038(2) 0.041(3) -0.016(2) 0.009(2) -0.006(2)
C(11) 0.051(3) 0.038(2) 0.051(3) -0.012(2) -0.011(2) 0.005(2)
C(12) 0.037(2) 0.047(3) 0.038(3) -0.011(2) 0.006(2) 0.006(2)
C(13) 0.047(3) 0.045(3) 0.055(3) -0.017(2) 0.012(2) -0.001(2)
C(14) 0.045(3) 0.050(3) 0.036(3) -0.020(2) 0.000(2) 0.002(2)
C(15) 0.035(2) 0.044(2) 0.046(3) -0.013(2) 0.003(2) 0.007(2)
C(16) 0.036(2) 0.047(3) 0.051(3) -0.018(2) 0.003(2) 0.006(2)
C(17) 0.056(3) 0.035(2) 0.050(3) -0.005(2) -0.009(2) 0.001(2)
C(18) 0.044(3) 0.036(2) 0.051(3) -0.006(2) 0.008(2) 0.010(2)
C(19) 0.061(3) 0.061(3) 0.039(3) -0.031(2) 0.021(2) -0.003(2)
C(20) 0.044(3) 0.049(3) 0.060(3) -0.020(2) 0.015(2) 0.007(2)
C(21) 0.040(3) 0.059(3) 0.049(3) -0.017(2) 0.005(2) -0.004(2)
C(22) 0.045(3) 0.052(3) 0.066(3) -0.010(2) 0.007(3) -0.007(3)
C(23) 0.046(3) 0.056(3) 0.041(3) -0.025(2) 0.004(2) 0.009(2)
C(24) 0.047(3) 0.046(3) 0.047(3) -0.015(2) 0.012(2) -0.010(2)
C(25) 0.055(3) 0.051(3) 0.055(3) -0.011(2) 0.017(3) -0.005(2)
C(26) 0.047(3) 0.046(3) 0.065(3) -0.011(2) 0.017(3) -0.002(2)
C(27) 0.055(3) 0.064(3) 0.058(3) -0.021(3) 0.024(3) -0.013(3)
C(28) 0.066(3) 0.043(3) 0.060(3) -0.018(2) 0.012(3) 0.001(2)
C(29) 0.063(3) 0.048(3) 0.064(3) -0.016(2) 0.022(3) 0.003(3)
C(30) 0.066(3) 0.047(3) 0.060(3) -0.009(3) 0.007(3) 0.001(3)
C(31) 0.041(3) 0.056(3) 0.058(3) -0.013(2) 0.011(2) -0.001(3)
C(32) 0.073(4) 0.056(3) 0.065(4) -0.019(3) 0.025(3) 0.003(3)
C(33) 0.059(3) 0.063(3) 0.057(3) -0.018(3) 0.008(3) 0.007(3)
C(34) 0.080(4) 0.081(4) 0.074(4) -0.030(3) 0.033(3) 0.011(3)
C(35) 0.073(4) 0.059(3) 0.075(4) -0.016(3) 0.028(3) -0.008(3)
C(36) 0.044(3) 0.077(4) 0.102(5) -0.012(3) -0.007(3) 0.040(4)
C(37) 0.063(3) 0.058(3) 0.061(3) -0.024(3) 0.010(3) -0.001(3)
C(38) 0.067(3) 0.053(3) 0.083(4) -0.029(3) -0.025(3) 0.026(3)
C(39) 0.065(4) 0.067(4) 0.073(4) -0.018(3) 0.000(3) 0.020(3)
C(40) 0.080(4) 0.049(3) 0.088(5) -0.018(3) 0.016(4) 0.012(3)
C(41) 0.067(4) 0.064(4) 0.077(4) -0.031(3) 0.003(3) 0.019(3)
C(42) 0.056(3) 0.055(3) 0.095(5) -0.010(3) 0.014(3) 0.017(3)
C(43) 0.124(6) 0.036(3) 0.084(5) -0.007(4) -0.042(5) -0.003(3)
C(44) 0.087(4) 0.050(3) 0.060(4) 0.004(3) -0.008(3) -0.003(3)
C(45) 0.096(5) 0.045(3) 0.101(6) -0.025(3) -0.044(5) 0.020(4)
C(46) 0.057(3) 0.083(4) 0.111(6) -0.031(3) 0.040(4) -0.010(4)

loop_
_geom_bond_atom_site_label_1
_geom_bond_atom_site_label_2
_geom_bond_distance
_geom_bond_publ_flag
_geom_bond_site_symmetry_1
_geom_bond_site_symmetry_2
O(1) C(12) 1.275(6) ? . .
O(2) C(18) 1.235(6) ? . .
O(3) C(19) 1.415(6) ? . .
O(4) C(21) 1.412(6) ? . .
O(5) C(12) 1.221(6) ? . .
O(7) C(18) 1.278(6) ? . .
N(1) C(14) 1.493(5) ? . .
N(7) C(9) 1.478(5) ? . .
C(9) C(10) 1.500(6) ? . .
C(9) C(19) 1.564(8) ? . .
C(10) C(13) 1.391(8) ? . .
C(10) C(24) 1.398(6) ? . .
C(11) C(14) 1.520(6) ? . .
C(11) C(17) 1.365(8) ? . .
C(11) C(38) 1.410(8) ? . .
C(12) C(23) 1.526(8) ? . .
C(13) C(28) 1.377(7) ? . .
C(14) C(21) 1.540(8) ? . .
C(15) C(16) 1.528(7) ? . .
C(15) C(23) 1.529(7) ? . .
C(15) C(36) 1.527(6) ? . .
C(16) C(29) 1.371(6) ? . .
C(16) C(32) 1.376(8) ? . .
C(17) C(25) 1.526(8) ? . .
C(17) C(44) 1.384(7) ? . .
C(18) C(26) 1.521(8) ? . .
C(19) C(27) 1.545(6) ? . .
C(20) C(31) 1.523(6) ? . .
C(20) C(33) 1.357(7) ? . .
C(20) C(37) 1.396(7) ? . .
C(21) C(25) 1.529(7) ? . .
C(22) C(24) 1.379(7) ? . .
C(22) C(30) 1.383(9) ? . .
C(24) C(27) 1.497(8) ? . .
C(26) C(31) 1.519(7) ? . .
C(28) C(30) 1.404(8) ? . .
C(29) C(40) 1.395(9) ? . .
C(31) C(46) 1.540(9) ? . .
C(32) C(34) 1.40(1) ? . .
C(33) C(35) 1.403(7) ? . .
C(34) C(41) 1.358(8) ? . .
C(35) C(42) 1.358(9) ? . .
C(37) C(39) 1.394(7) ? . .
C(38) C(45) 1.391(9) ? . .
C(39) C(42) 1.362(9) ? . .
C(40) C(41) 1.37(1) ? . .
C(43) C(44) 1.39(1) ? . .
C(43) C(45) 1.37(1) ? . .
N(1) H(1) 0.9500 ? . .
N(1) H(2) 0.9500 ? . .
N(1) H(3) 0.9500 ? . .
N(7) H(4) 0.9500 ? . .
N(7) H(5) 0.9500 ? . .
N(7) H(6) 0.9500 ? . .
C(9) H(7) 0.9500 ? . .
C(13) H(8) 0.9500 ? . .
C(14) H(9) 0.9500 ? . .
C(15) H(10) 0.9500 ? . .
C(19) H(11) 0.9500 ? . .
C(21) H(12) 0.9500 ? . .
C(22) H(13) 0.9500 ? . .
C(23) H(14) 0.9500 ? . .
C(23) H(15) 0.9500 ? . .
C(25) H(16) 0.9500 ? . .
C(25) H(17) 0.9500 ? . .
C(26) H(18) 0.9500 ? . .
C(26) H(19) 0.9500 ? . .
C(27) H(20) 0.9500 ? . .
C(27) H(21) 0.9500 ? . .
C(28) H(22) 0.9500 ? . .
C(29) H(23) 0.9500 ? . .
C(30) H(24) 0.9500 ? . .
C(31) H(25) 0.9500 ? . .
C(32) H(26) 0.9499 ? . .
C(33) H(27) 0.9500 ? . .
C(34) H(28) 0.9500 ? . .
C(35) H(29) 0.9500 ? . .
C(36) H(30) 0.9500 ? . .
C(36) H(31) 0.9500 ? . .
C(36) H(32) 0.9500 ? . .
C(37) H(33) 0.9500 ? . .
C(38) H(34) 0.9500 ? . .
C(39) H(35) 0.9500 ? . .
C(40) H(36) 0.9500 ? . .
C(41) H(37) 0.9500 ? . .
C(42) H(38) 0.9500 ? . .
C(43) H(39) 0.9500 ? . .
C(44) H(40) 0.9500 ? . .
C(45) H(41) 0.9500 ? . .
C(46) H(42) 0.9500 ? . .
C(46) H(43) 0.9500 ? . .
C(46) H(44) 0.9500 ? . .
H(9) C(14) 0.9500 ? . .
H(26) C(32) 0.9499 ? . .
H(41) C(45) 0.9500 ? . .

loop_
_cod_related_entry_id
_cod_related_entry_database
_cod_related_entry_code
1 ChemSpider 30658500
